data_7135042
loop_
_publ_author_name
'Chen, Hui-Ping'
'Wang, Zhen-Yu'
'Qi, Jun-Chao'
'Peng, Hang'
'Yang, Tian-En'
'Zhang, Xiao-Xuan'
'Luo, Xin-Yu'
'Liao, Wei-Qiang'

_publ_section_title
;
 A five- and six-coordinated two-dimensional metal halide
 organic-inorganic phase transition material.
;
_journal_issue 85
_journal_name_full 'Chemical communications (Cambridge, England)'
_journal_page_first 16636
_journal_page_last 16639
_journal_paper_doi 10.1039/d5cc04326c
_journal_volume 61
_journal_year 2025
_chemical_formula_moiety 'Cd3 Cl7, C8 H20 N'
_chemical_formula_sum 'C8 H20 Cd3 Cl7 N'
_chemical_formula_weight 715.60
_space_group_crystal_system triclinic
_space_group_IT_number 2
_space_group_name_Hall '-P 1'
_space_group_name_H-M_alt 'P -1'
_atom_sites_solution_hydrogens geom
_audit_creation_date 2025-09-17
_audit_creation_method
;
Olex2 1.5
(compiled 2024.02.16 svn.r378c4104 for OlexSys, GUI svn.r6928)
;
_audit_update_record
;
2025-09-17 deposited with the CCDC.	2025-09-22 downloaded from the CCDC.
;
_cell_angle_alpha 67.720(3)
_cell_angle_beta 81.919(2)
_cell_angle_gamma 69.603(3)
_cell_formula_units_Z 2
_cell_length_a 7.8550(2)
_cell_length_b 11.1928(3)
_cell_length_c 13.5318(3)
_cell_measurement_reflns_used 8579
_cell_measurement_temperature 298(2)
_cell_measurement_theta_max 73.3920
_cell_measurement_theta_min 3.5110
_cell_volume 1031.81(5)
_computing_cell_refinement 'CrysAlisPro 1.171.43.129a (Rigaku OD, 2024)'
_computing_data_collection 'CrysAlisPro system (CCD 43.129a 64-bit (release 29-06-2024))'
_computing_data_reduction 'CrysAlisPro 1.171.43.129a (Rigaku OD, 2024)'
_computing_molecular_graphics 'Olex2 1.5 (Dolomanov et al., 2009)'
_computing_publication_material 'Olex2 1.5 (Dolomanov et al., 2009)'
_computing_structure_refinement 'SHELXL 2018/3 (Sheldrick, 2015)'
_computing_structure_solution 'SHELXT 2018/2 (Sheldrick, 2018)'
_diffrn_ambient_temperature 298.15
_diffrn_detector_area_resol_mean 10.0000
_diffrn_measured_fraction_theta_full 0.969
_diffrn_measured_fraction_theta_max 0.969
_diffrn_measurement_device_type 'XtaLAB Synergy R, DW system, HyPix-Arc 150'
_diffrn_measurement_method '\w scans'
_diffrn_radiation_type CuK\a
_diffrn_radiation_wavelength 1.54184
_diffrn_reflns_av_R_equivalents 0.0470
_diffrn_reflns_av_unetI/netI 0.0328
_diffrn_reflns_Laue_measured_fraction_full 0.969
_diffrn_reflns_Laue_measured_fraction_max 0.969
_diffrn_reflns_limit_h_max 5
_diffrn_reflns_limit_h_min -9
_diffrn_reflns_limit_k_max 13
_diffrn_reflns_limit_k_min -13
_diffrn_reflns_limit_l_max 16
_diffrn_reflns_limit_l_min -16
_diffrn_reflns_number 10886
_diffrn_reflns_point_group_measured_fraction_full 0.969
_diffrn_reflns_point_group_measured_fraction_max 0.969
_diffrn_reflns_theta_full 66.594
_diffrn_reflns_theta_max 66.593
_diffrn_reflns_theta_min 3.530
_diffrn_source 'Rotating-anode X-ray tube'
_exptl_absorpt_coefficient_mu 32.774
_exptl_absorpt_correction_T_max 1.00000
_exptl_absorpt_correction_T_min 0.20699
_exptl_absorpt_correction_type multi-scan
_exptl_absorpt_process_details
;
CrysAlisPro 1.171.43.129a (Rigaku Oxford Diffraction, 2024)
Empirical absorption correction using spherical harmonics,
implemented in SCALE3 ABSPACK scaling algorithm.
;
_exptl_crystal_colour colourless
_exptl_crystal_colour_primary colourless
_exptl_crystal_density_diffrn 2.303
_exptl_crystal_description needle
_exptl_crystal_F_000 676
_exptl_crystal_size_max 0.31
_exptl_crystal_size_mid 0.22
_exptl_crystal_size_min 0.16
_refine_diff_density_max 2.054
_refine_diff_density_min -1.404
_refine_diff_density_rms 0.246
_refine_ls_extinction_method none
_refine_ls_goodness_of_fit_ref 1.022
_refine_ls_hydrogen_treatment constr
_refine_ls_matrix_type full
_refine_ls_number_parameters 255
_refine_ls_number_reflns 3548
_refine_ls_number_restraints 200
_refine_ls_restrained_S_all 1.002
_refine_ls_R_factor_all 0.0614
_refine_ls_R_factor_gt 0.0572
_refine_ls_shift/su_max 0.000
_refine_ls_shift/su_mean 0.000
_refine_ls_structure_factor_coef Fsqd
_refine_ls_weighting_details 'w=1/[\s^2^(Fo^2^)+(0.1272P)^2^] where P=(Fo^2^+2Fc^2^)/3'
_refine_ls_weighting_scheme calc
_refine_ls_wR_factor_gt 0.1538
_refine_ls_wR_factor_ref 0.1585
_reflns_Friedel_coverage 0.000
_reflns_number_gt 3076
_reflns_number_total 3548
_reflns_threshold_expression 'I > 2\s(I)'
_cod_data_source_file d5cc04326c2.cif
_cod_data_source_block 1_298K
_cod_depositor_comments 'Adding full bibliography for 7135041--7135042.cif.'
_cod_database_code 7135042
_shelx_shelxl_version_number 2018/3
_shelx_space_group_comment
;
The symmetry employed for this shelxl refinement is uniquely defined
by the following loop, which should always be used as a source of
symmetry information in preference to the above space-group names.
They are only intended as comments.
;
_shelx_estimated_absorpt_t_max 0.077
_shelx_estimated_absorpt_t_min 0.035
_olex2_refinement_description
;
1. Fixed Uiso
 At 1.2 times of:
  All C(H) groups, All C(H,H) groups, All N(H) groups
 At 1.5 times of:
  All C(H,H,H) groups
2. Restrained distances
 C4-C3 = C4A-C3A = C5A-C3A = C5-C3
 1.54 with sigma of 0.01
 C4-C3 = C4A-C3A = C5-C3 = C5A-C3A
 1.54 with sigma of 0.01
 C7-C6 = C7A-C6A = C8A-C6A = C8-C6
 1.54 with sigma of 0.01
 C2A-C1A = C2-C1
 1.54 with sigma of 0.01
 C4-C3 = C4A-C3A
 1.54 with sigma of 0.01
 N1-C3 = N1-C3A
 1.48 with sigma of 0.01
 N1-C6A = N1-C6
 1.48 with sigma of 0.01
 N1-C1A = N1-C1
 1.48 with sigma of 0.01
 C2A-C1A \\sim C2-C1
 with sigma of 0.02
 C4-C3 \\sim C4A-C3A
 with sigma of 0.02
 C5-C3 \\sim C5A-C3A
 with sigma of 0.02
 N1-C3A \\sim N1-C3
 with sigma of 0.02
 C7-C6 \\sim C7A-C6A
 with sigma of 0.02
 C8-C6 \\sim C8A-C6A
 with sigma of 0.02
 N1-C3 \\sim N1-C3A
 with sigma of 0.02
 N1-C6 \\sim N1-C6A
 with sigma of 0.02
 N1-C6A \\sim N1-C6
 with sigma of 0.02
 N1-C1A \\sim N1-C1
 with sigma of 0.02
3. Uiso/Uaniso restraints and constraints
C1A \\sim C2A \\sim C1 \\sim C2: within 2A with sigma of 0.01 and sigma for
terminal atoms of 0.02 within 2A
C3A \\sim C4A \\sim C5A \\sim C4 \\sim C3 \\sim C5: within 2A with sigma of
0.01 and sigma for terminal atoms of 0.02 within 2A
C6A \\sim C7A \\sim C8A \\sim C6 \\sim C8 \\sim C7: within 2A with sigma of
0.01 and sigma for terminal atoms of 0.02 within 2A
4. Same fragment restrains
{C6, C7, C8} sigma for 1-2: 0.02, 1-3: 0.02
as in
{C6A, C7A, C8A}
{C3, C4, C5} sigma for 1-2: 0.02, 1-3: 0.02
as in
{C3A, C4A, C5A}
{C1, C2} sigma for 1-2: 0.02, 1-3: 0.02
as in
{C1A, C2A}
5. Others
 Sof(C1A)=Sof(H1C)=Sof(H1D)=Sof(C2A)=Sof(H2D)=Sof(H2E)=Sof(H2F)=Sof(C3A)=
 Sof(H3A)=Sof(C4A)=Sof(H4D)=Sof(H4E)=Sof(H4F)=Sof(C5A)=Sof(H5D)=Sof(H5E)=
 Sof(H5F)=Sof(C6A)=Sof(H6A)=Sof(C7A)=Sof(H7D)=Sof(H7E)=Sof(H7F)=Sof(C8A)=
 Sof(H8D)=Sof(H8E)=Sof(H8F)=1-FVAR(1)
 Sof(C1)=Sof(H1A)=Sof(H1B)=Sof(C2)=Sof(H2A)=Sof(H2B)=Sof(H2C)=Sof(C6)=Sof(H6)=
 Sof(C7)=Sof(H7A)=Sof(H7B)=Sof(H7C)=Sof(C8)=Sof(H8A)=Sof(H8B)=Sof(H8C)=Sof(C3)=
 Sof(H3)=Sof(C4)=Sof(H4A)=Sof(H4B)=Sof(H4C)=Sof(C5)=Sof(H5A)=Sof(H5B)=Sof(H5C)=
 FVAR(1)
6.a Ternary CH refined with riding coordinates:
 N1(H1), C3A(H3A), C6A(H6A), C6(H6), C3(H3)
6.b Secondary CH2 refined with riding coordinates:
 C1A(H1C,H1D), C1(H1A,H1B)
6.c Idealised Me refined as rotating group:
 C2A(H2D,H2E,H2F), C4A(H4D,H4E,H4F), C5A(H5D,H5E,H5F), C7A(H7D,H7E,H7F),
 C8A(H8D,H8E,H8F), C2(H2A,H2B,H2C), C7(H7A,H7B,H7C), C8(H8A,H8B,H8C), C4(H4A,
 H4B,H4C), C5(H5A,H5B,H5C)
;
_olex2_submission_special_instructions 'No special instructions were received'

loop_
_space_group_symop_operation_xyz
'x, y, z'
'-x, -y, -z'

loop_
_atom_site_label
_atom_site_type_symbol
_atom_site_fract_x
_atom_site_fract_y
_atom_site_fract_z
_atom_site_U_iso_or_equiv
_atom_site_adp_type
_atom_site_occupancy
_atom_site_site_symmetry_order
_atom_site_calc_flag
_atom_site_refinement_flags_posn
_atom_site_refinement_flags_adp
_atom_site_refinement_flags_occupancy
_atom_site_disorder_assembly
_atom_site_disorder_group
Cd1 Cd 0.17201(5) 0.47379(5) 0.38068(3) 0.0414(2) Uani 1 1 d . . . . .
Cl1 Cl 0.1668(2) 0.37019(16) 0.59024(13) 0.0387(4) Uani 1 1 d . . . . .
Cd2 Cd -0.33842(6) 0.47134(5) 0.38136(3) 0.0419(2) Uani 1 1 d . . . . .
Cl2 Cl 0.4979(2) 0.30727(19) 0.37838(15) 0.0487(4) Uani 1 1 d . . . . .
Cd3 Cd -0.04429(6) 0.51877(6) 0.13148(4) 0.0506(2) Uani 1 1 d . . . . .
Cl3 Cl 0.1604(3) 0.6100(2) 0.18016(14) 0.0564(5) Uani 1 1 d . . . . .
Cl4 Cl -0.3284(2) 0.36341(16) 0.59041(13) 0.0382(4) Uani 1 1 d . . . . .
Cl5 Cl -0.0033(2) 0.32898(17) 0.34787(14) 0.0435(4) Uani 1 1 d . . . . .
Cl6 Cl -0.3637(2) 0.6059(2) 0.18057(14) 0.0568(5) Uani 1 1 d . . . . .
Cl7 Cl 0.0791(3) 0.3207(2) 0.07057(14) 0.0577(5) Uani 1 1 d . . . . .
C1A C 0.581(3) 0.1814(17) 0.1235(10) 0.085(4) Uani 0.585(13) 1 d D U P A 2
H1C H 0.456557 0.185439 0.118632 0.102 Uiso 0.585(13) 1 calc R U P A 2
H1D H 0.654905 0.140532 0.073722 0.102 Uiso 0.585(13) 1 calc R U P A 2
C2A C 0.588(5) 0.326(2) 0.094(4) 0.087(7) Uani 0.585(13) 1 d D U P A 2
H2D H 0.712072 0.324915 0.080550 0.131 Uiso 0.585(13) 1 calc R U P A 2
H2E H 0.540373 0.357706 0.152470 0.131 Uiso 0.585(13) 1 calc R U P A 2
H2F H 0.517366 0.386124 0.031599 0.131 Uiso 0.585(13) 1 calc R U P A 2
N1 N 0.6486(9) 0.0955(7) 0.2352(6) 0.0706(19) Uani 1 1 d D . . . .
H1 H 0.589685 0.155134 0.276184 0.085 Uiso 1 1 calc R U . A 2
C3A C 0.8451(14) 0.0629(18) 0.2500(16) 0.101(5) Uani 0.585(13) 1 d D U P A 2
H3A H 0.878361 0.146348 0.216709 0.121 Uiso 0.585(13) 1 calc R U P A 2
C4A C 0.913(4) -0.009(3) 0.3657(17) 0.100(6) Uani 0.585(13) 1 d D U P A 2
H4D H 0.811363 -0.002633 0.414039 0.150 Uiso 0.585(13) 1 calc R U P A 2
H4E H 0.991456 0.033388 0.377591 0.150 Uiso 0.585(13) 1 calc R U P A 2
H4F H 0.979326 -0.103542 0.377730 0.150 Uiso 0.585(13) 1 calc R U P A 2
C5A C 0.932(4) -0.033(3) 0.186(2) 0.145(8) Uani 0.585(13) 1 d D U P A 2
H5D H 0.883974 -0.106932 0.211492 0.218 Uiso 0.585(13) 1 calc R U P A 2
H5E H 1.061527 -0.067725 0.196306 0.218 Uiso 0.585(13) 1 calc R U P A 2
H5F H 0.906046 0.017201 0.111969 0.218 Uiso 0.585(13) 1 calc R U P A 2
C6A C 0.569(3) -0.0181(17) 0.2815(18) 0.114(5) Uani 0.585(13) 1 d D U P A 2
H6A H 0.654668 -0.092853 0.335014 0.137 Uiso 0.585(13) 1 calc R U P A 2
C7A C 0.537(4) -0.077(3) 0.202(2) 0.134(7) Uani 0.585(13) 1 d D U P A 2
H7D H 0.584190 -0.034952 0.132985 0.201 Uiso 0.585(13) 1 calc R U P A 2
H7E H 0.409230 -0.058945 0.197014 0.201 Uiso 0.585(13) 1 calc R U P A 2
H7F H 0.597975 -0.173693 0.226597 0.201 Uiso 0.585(13) 1 calc R U P A 2
C8A C 0.391(4) 0.029(3) 0.341(2) 0.109(6) Uani 0.585(13) 1 d D U P A 2
H8D H 0.412620 0.065650 0.390041 0.164 Uiso 0.585(13) 1 calc R U P A 2
H8E H 0.349112 -0.047278 0.379793 0.164 Uiso 0.585(13) 1 calc R U P A 2
H8F H 0.300993 0.097976 0.290440 0.164 Uiso 0.585(13) 1 calc R U P A 2
C1 C 0.702(4) 0.181(2) 0.1288(13) 0.086(5) Uani 0.415(13) 1 d D U P A 1
H1A H 0.724333 0.133577 0.079135 0.103 Uiso 0.415(13) 1 calc R U P A 1
H1B H 0.814319 0.195399 0.135788 0.103 Uiso 0.415(13) 1 calc R U P A 1
C2 C 0.554(6) 0.320(3) 0.084(6) 0.082(7) Uani 0.415(13) 1 d D U P A 1
H2A H 0.585527 0.367647 0.011773 0.124 Uiso 0.415(13) 1 calc R U P A 1
H2B H 0.545237 0.373486 0.126949 0.124 Uiso 0.415(13) 1 calc R U P A 1
H2C H 0.439962 0.306850 0.084528 0.124 Uiso 0.415(13) 1 calc R U P A 1
C6 C 0.478(2) 0.067(3) 0.234(2) 0.112(6) Uani 0.415(13) 1 d D U P A 1
H6 H 0.381756 0.154467 0.205228 0.135 Uiso 0.415(13) 1 calc R U P A 1
C7 C 0.505(7) -0.011(4) 0.158(3) 0.137(8) Uani 0.415(13) 1 d D U P A 1
H7A H 0.529244 0.044419 0.086802 0.206 Uiso 0.415(13) 1 calc R U P A 1
H7B H 0.397413 -0.033087 0.157431 0.206 Uiso 0.415(13) 1 calc R U P A 1
H7C H 0.606125 -0.094009 0.181039 0.206 Uiso 0.415(13) 1 calc R U P A 1
C8 C 0.416(7) -0.012(4) 0.345(3) 0.110(7) Uani 0.415(13) 1 d D U P A 1
H8A H 0.484751 -0.013398 0.399280 0.165 Uiso 0.415(13) 1 calc R U P A 1
H8B H 0.433992 -0.103558 0.351006 0.165 Uiso 0.415(13) 1 calc R U P A 1
H8C H 0.288929 0.032352 0.355423 0.165 Uiso 0.415(13) 1 calc R U P A 1
C3 C 0.818(2) -0.016(2) 0.283(2) 0.106(6) Uani 0.415(13) 1 d D U P A 1
H3 H 0.777191 -0.095255 0.323141 0.127 Uiso 0.415(13) 1 calc R U P A 1
C4 C 0.877(6) 0.019(4) 0.369(3) 0.097(7) Uani 0.415(13) 1 d D U P A 1
H4A H 0.938828 0.085280 0.335671 0.145 Uiso 0.415(13) 1 calc R U P A 1
H4B H 0.957799 -0.061884 0.417779 0.145 Uiso 0.415(13) 1 calc R U P A 1
H4C H 0.772274 0.055866 0.407097 0.145 Uiso 0.415(13) 1 calc R U P A 1
C5 C 0.986(4) -0.073(4) 0.220(3) 0.130(9) Uani 0.415(13) 1 d D U P A 1
H5A H 0.949728 -0.064241 0.152505 0.195 Uiso 0.415(13) 1 calc R U P A 1
H5B H 1.046112 -0.167199 0.260332 0.195 Uiso 0.415(13) 1 calc R U P A 1
H5C H 1.068401 -0.022151 0.209093 0.195 Uiso 0.415(13) 1 calc R U P A 1

loop_
_atom_site_aniso_label
_atom_site_aniso_U_11
_atom_site_aniso_U_22
_atom_site_aniso_U_33
_atom_site_aniso_U_23
_atom_site_aniso_U_13
_atom_site_aniso_U_12
Cd1 0.0351(3) 0.0576(4) 0.0359(3) -0.0211(2) 0.0016(2) -0.0160(2)
Cl1 0.0373(8) 0.0417(8) 0.0363(8) -0.0137(7) 0.0020(6) -0.0129(7)
Cd2 0.0365(3) 0.0598(4) 0.0351(3) -0.0216(2) 0.0051(2) -0.0191(3)
Cl2 0.0397(8) 0.0571(10) 0.0590(11) -0.0329(8) 0.0034(7) -0.0149(7)
Cd3 0.0443(3) 0.0772(4) 0.0400(3) -0.0297(3) 0.0061(2) -0.0236(3)
Cl3 0.0614(11) 0.0818(13) 0.0373(10) -0.0171(9) 0.0016(8) -0.0418(10)
Cl4 0.0362(8) 0.0428(8) 0.0369(8) -0.0147(7) 0.0011(6) -0.0141(7)
Cl5 0.0388(8) 0.0485(8) 0.0475(9) -0.0231(7) 0.0040(7) -0.0141(7)
Cl6 0.0395(9) 0.0831(13) 0.0371(9) -0.0161(9) 0.0024(7) -0.0140(9)
Cl7 0.0677(11) 0.0645(11) 0.0391(9) -0.0202(8) 0.0034(8) -0.0185(9)
C1A 0.096(10) 0.096(8) 0.061(7) -0.019(7) -0.015(8) -0.034(8)
C2A 0.090(11) 0.099(9) 0.063(10) -0.007(8) -0.006(10) -0.040(8)
N1 0.070(4) 0.055(4) 0.088(5) -0.029(4) -0.004(4) -0.016(3)
C3A 0.074(9) 0.082(10) 0.131(11) -0.042(9) -0.015(8) 0.003(8)
C4A 0.078(12) 0.077(12) 0.133(12) -0.045(9) -0.034(9) 0.011(10)
C5A 0.099(12) 0.110(14) 0.157(14) -0.024(12) -0.017(11) 0.029(11)
C6A 0.125(12) 0.069(9) 0.163(12) -0.047(9) 0.012(9) -0.049(9)
C7A 0.153(14) 0.078(12) 0.178(15) -0.042(11) -0.011(12) -0.046(12)
C8A 0.114(12) 0.073(13) 0.152(13) -0.047(10) 0.031(10) -0.048(11)
C1 0.092(11) 0.097(9) 0.065(8) -0.020(8) 0.006(9) -0.037(9)
C2 0.091(13) 0.097(10) 0.056(11) -0.014(9) -0.005(12) -0.039(10)
C6 0.124(12) 0.074(10) 0.159(13) -0.050(9) 0.005(10) -0.049(10)
C7 0.146(15) 0.084(13) 0.179(16) -0.040(13) -0.005(13) -0.040(14)
C8 0.118(13) 0.068(13) 0.160(14) -0.047(11) 0.025(11) -0.051(12)
C3 0.077(9) 0.082(11) 0.134(11) -0.043(10) -0.021(8) 0.017(9)
C4 0.072(13) 0.080(13) 0.127(12) -0.048(10) -0.030(10) 0.013(11)
C5 0.080(13) 0.097(14) 0.147(15) -0.026(13) -0.016(12) 0.035(12)

loop_
_atom_type_symbol
_atom_type_description
_atom_type_scat_dispersion_real
_atom_type_scat_dispersion_imag
_atom_type_scat_source
C C 0.0181 0.0091 'International Tables Vol C Tables 4.2.6.8 and 6.1.1.4'
H H 0.0000 0.0000 'International Tables Vol C Tables 4.2.6.8 and 6.1.1.4'
Cd Cd 0.1185 4.6533 'International Tables Vol C Tables 4.2.6.8 and 6.1.1.4'
Cl Cl 0.3639 0.7018 'International Tables Vol C Tables 4.2.6.8 and 6.1.1.4'
N N 0.0311 0.0180 'International Tables Vol C Tables 4.2.6.8 and 6.1.1.4'

loop_
_geom_angle_atom_site_label_1
_geom_angle_atom_site_label_2
_geom_angle_atom_site_label_3
_geom_angle
_geom_angle_site_symmetry_1
_geom_angle_site_symmetry_3
_geom_angle_publ_flag
Cl1 Cd1 Cl1 82.77(5) . 2_566 ?
Cl1 Cd1 Cl4 84.32(5) . 2_566 ?
Cl1 Cd1 Cl5 96.93(5) . . ?
Cl2 Cd1 Cl1 172.80(6) . 2_566 ?
Cl2 Cd1 Cl1 90.08(6) . . ?
Cl2 Cd1 Cl4 86.71(5) . 2_566 ?
Cl2 Cd1 Cl5 97.23(5) . . ?
Cl3 Cd1 Cl1 171.26(7) . . ?
Cl3 Cd1 Cl1 91.59(6) . 2_566 ?
Cl3 Cd1 Cl2 95.61(6) . . ?
Cl3 Cd1 Cl4 89.37(5) . 2_566 ?
Cl3 Cd1 Cl5 88.96(5) . . ?
Cl4 Cd1 Cl1 93.35(5) 2_566 2_566 ?
Cl5 Cd1 Cl1 82.91(5) . 2_566 ?
Cl5 Cd1 Cl4 175.86(5) . 2_566 ?
Cd1 Cl1 Cd1 97.23(5) . 2_566 ?
Cd1 Cl1 Cd2 95.46(5) . 2_566 ?
Cd1 Cl1 Cd2 95.57(5) 2_566 2_566 ?
Cl2 Cd2 Cl1 173.33(5) 1_455 2_566 ?
Cl2 Cd2 Cl4 89.74(6) 1_455 . ?
Cl2 Cd2 Cl4 86.31(5) 1_455 2_466 ?
Cl2 Cd2 Cl5 98.43(5) 1_455 . ?
Cl4 Cd2 Cl1 93.05(5) 2_466 2_566 ?
Cl4 Cd2 Cl1 83.59(5) . 2_566 ?
Cl4 Cd2 Cl4 85.43(5) . 2_466 ?
Cl4 Cd2 Cl5 96.32(5) . . ?
Cl5 Cd2 Cl1 82.45(5) . 2_566 ?
Cl5 Cd2 Cl4 174.95(5) . 2_466 ?
Cl6 Cd2 Cl1 91.54(6) . 2_566 ?
Cl6 Cd2 Cl2 95.09(6) . 1_455 ?
Cl6 Cd2 Cl4 89.44(6) . 2_466 ?
Cl6 Cd2 Cl4 172.71(6) . . ?
Cl6 Cd2 Cl5 88.38(6) . . ?
Cd1 Cl2 Cd2 95.36(6) . 1_655 ?
Cl3 Cd3 Cl5 85.96(5) . . ?
Cl3 Cd3 Cl7 120.67(7) . . ?
Cl3 Cd3 Cl7 96.67(7) . 2_565 ?
Cl6 Cd3 Cl3 114.88(8) . . ?
Cl6 Cd3 Cl5 85.30(6) . . ?
Cl6 Cd3 Cl7 95.88(6) . 2_565 ?
Cl6 Cd3 Cl7 123.39(7) . . ?
Cl7 Cd3 Cl5 88.35(6) . . ?
Cl7 Cd3 Cl5 176.32(6) 2_565 . ?
Cl7 Cd3 Cl7 88.10(7) . 2_565 ?
Cd3 Cl3 Cd1 97.78(6) . . ?
Cd1 Cl4 Cd2 90.83(5) 2_566 2_466 ?
Cd2 Cl4 Cd1 96.55(5) . 2_566 ?
Cd2 Cl4 Cd2 94.57(5) . 2_466 ?
Cd1 Cl5 Cd3 86.16(5) . . ?
Cd2 Cl5 Cd1 99.01(6) . . ?
Cd2 Cl5 Cd3 86.70(5) . . ?
Cd3 Cl6 Cd2 98.33(6) . . ?
Cd3 Cl7 Cd3 91.90(7) . 2_565 ?
H1C C1A H1D 108.2 . . ?
C2A C1A H1C 109.7 . . ?
C2A C1A H1D 109.7 . . ?
N1 C1A H1C 109.7 . . ?
N1 C1A H1D 109.7 . . ?
N1 C1A C2A 110(2) . . ?
C1A C2A H2D 109.5 . . ?
C1A C2A H2E 109.5 . . ?
C1A C2A H2F 109.5 . . ?
H2D C2A H2E 109.5 . . ?
H2D C2A H2F 109.5 . . ?
H2E C2A H2F 109.5 . . ?
C1A N1 H1 103.8 . . ?
C3A N1 C1A 115.3(12) . . ?
C3A N1 H1 103.8 . . ?
C3A N1 C6A 118.1(12) . . ?
C6A N1 C1A 109.9(12) . . ?
C6A N1 H1 103.8 . . ?
C6 N1 C1 114.2(16) . . ?
C6 N1 C3 121.2(16) . . ?
C3 N1 C1 106.2(15) . . ?
N1 C3A H3A 109.5 . . ?
N1 C3A C4A 116.2(18) . . ?
N1 C3A C5A 102.2(15) . . ?
C4A C3A H3A 109.5 . . ?
C4A C3A C5A 109.6(13) . . ?
C5A C3A H3A 109.5 . . ?
C3A C4A H4D 109.5 . . ?
C3A C4A H4E 109.5 . . ?
C3A C4A H4F 109.5 . . ?
H4D C4A H4E 109.5 . . ?
H4D C4A H4F 109.5 . . ?
H4E C4A H4F 109.5 . . ?
C3A C5A H5D 109.5 . . ?
C3A C5A H5E 109.5 . . ?
C3A C5A H5F 109.5 . . ?
H5D C5A H5E 109.5 . . ?
H5D C5A H5F 109.5 . . ?
H5E C5A H5F 109.5 . . ?
N1 C6A H6A 107.1 . . ?
N1 C6A C7A 115.9(17) . . ?
N1 C6A C8A 109.1(17) . . ?
C7A C6A H6A 107.1 . . ?
C8A C6A H6A 107.1 . . ?
C8A C6A C7A 110.2(15) . . ?
C6A C7A H7D 109.5 . . ?
C6A C7A H7E 109.5 . . ?
C6A C7A H7F 109.5 . . ?
H7D C7A H7E 109.5 . . ?
H7D C7A H7F 109.5 . . ?
H7E C7A H7F 109.5 . . ?
C6A C8A H8D 109.5 . . ?
C6A C8A H8E 109.5 . . ?
C6A C8A H8F 109.5 . . ?
H8D C8A H8E 109.5 . . ?
H8D C8A H8F 109.5 . . ?
H8E C8A H8F 109.5 . . ?
N1 C1 H1A 109.3 . . ?
N1 C1 H1B 109.3 . . ?
N1 C1 C2 112(3) . . ?
H1A C1 H1B 107.9 . . ?
C2 C1 H1A 109.3 . . ?
C2 C1 H1B 109.3 . . ?
C1 C2 H2A 109.5 . . ?
C1 C2 H2B 109.5 . . ?
C1 C2 H2C 109.5 . . ?
H2A C2 H2B 109.5 . . ?
H2A C2 H2C 109.5 . . ?
H2B C2 H2C 109.5 . . ?
N1 C6 H6 107.9 . . ?
N1 C6 C7 108(2) . . ?
N1 C6 C8 114(3) . . ?
C7 C6 H6 107.9 . . ?
C8 C6 H6 107.9 . . ?
C8 C6 C7 110.9(16) . . ?
C6 C7 H7A 109.5 . . ?
C6 C7 H7B 109.5 . . ?
C6 C7 H7C 109.5 . . ?
H7A C7 H7B 109.5 . . ?
H7A C7 H7C 109.5 . . ?
H7B C7 H7C 109.5 . . ?
C6 C8 H8A 109.5 . . ?
C6 C8 H8B 109.5 . . ?
C6 C8 H8C 109.5 . . ?
H8A C8 H8B 109.5 . . ?
H8A C8 H8C 109.5 . . ?
H8B C8 H8C 109.5 . . ?
N1 C3 H3 104.3 . . ?
N1 C3 C4 107(2) . . ?
N1 C3 C5 126(2) . . ?
C4 C3 H3 104.3 . . ?
C4 C3 C5 109.3(15) . . ?
C5 C3 H3 104.3 . . ?
C3 C4 H4A 109.5 . . ?
C3 C4 H4B 109.5 . . ?
C3 C4 H4C 109.5 . . ?
H4A C4 H4B 109.5 . . ?
H4A C4 H4C 109.5 . . ?
H4B C4 H4C 109.5 . . ?
C3 C5 H5A 109.5 . . ?
C3 C5 H5B 109.5 . . ?
C3 C5 H5C 109.5 . . ?
H5A C5 H5B 109.5 . . ?
H5A C5 H5C 109.5 . . ?
H5B C5 H5C 109.5 . . ?

loop_
_geom_bond_atom_site_label_1
_geom_bond_atom_site_label_2
_geom_bond_distance
_geom_bond_site_symmetry_2
_geom_bond_publ_flag
Cd1 Cl1 2.6971(16) 2_566 ?
Cd1 Cl1 2.6257(16) . ?
Cd1 Cl2 2.5928(17) . ?
Cd1 Cl3 2.5555(18) . ?
Cd1 Cl4 2.6865(16) 2_566 ?
Cd1 Cl5 2.6449(16) . ?
Cl1 Cd2 2.7276(16) 2_566 ?
Cd2 Cl2 2.5971(17) 1_455 ?
Cd2 Cl4 2.7016(16) 2_466 ?
Cd2 Cl4 2.6216(16) . ?
Cd2 Cl5 2.6383(16) . ?
Cd2 Cl6 2.5555(18) . ?
Cd3 Cl3 2.4518(18) . ?
Cd3 Cl5 2.8743(18) . ?
Cd3 Cl6 2.4504(18) . ?
Cd3 Cl7 2.6310(19) 2_565 ?
Cd3 Cl7 2.490(2) . ?
C1A H1C 0.9700 . ?
C1A H1D 0.9700 . ?
C1A C2A 1.536(9) . ?
C1A N1 1.503(8) . ?
C2A H2D 0.9600 . ?
C2A H2E 0.9600 . ?
C2A H2F 0.9600 . ?
N1 H1 0.9800 . ?
N1 C3A 1.482(9) . ?
N1 C6A 1.496(8) . ?
N1 C1 1.496(9) . ?
N1 C6 1.486(9) . ?
N1 C3 1.490(9) . ?
C3A H3A 0.9800 . ?
C3A C4A 1.538(6) . ?
C3A C5A 1.541(7) . ?
C4A H4D 0.9600 . ?
C4A H4E 0.9600 . ?
C4A H4F 0.9600 . ?
C5A H5D 0.9600 . ?
C5A H5E 0.9600 . ?
C5A H5F 0.9600 . ?
C6A H6A 0.9800 . ?
C6A C7A 1.544(9) . ?
C6A C8A 1.540(9) . ?
C7A H7D 0.9600 . ?
C7A H7E 0.9600 . ?
C7A H7F 0.9600 . ?
C8A H8D 0.9600 . ?
C8A H8E 0.9600 . ?
C8A H8F 0.9600 . ?
C1 H1A 0.9700 . ?
C1 H1B 0.9700 . ?
C1 C2 1.537(9) . ?
C2 H2A 0.9600 . ?
C2 H2B 0.9600 . ?
C2 H2C 0.9600 . ?
C6 H6 0.9800 . ?
C6 C7 1.544(9) . ?
C6 C8 1.538(9) . ?
C7 H7A 0.9600 . ?
C7 H7B 0.9600 . ?
C7 H7C 0.9600 . ?
C8 H8A 0.9600 . ?
C8 H8B 0.9600 . ?
C8 H8C 0.9600 . ?
C3 H3 0.9800 . ?
C3 C4 1.540(6) . ?
C3 C5 1.540(7) . ?
C4 H4A 0.9600 . ?
C4 H4B 0.9600 . ?
C4 H4C 0.9600 . ?
C5 H5A 0.9600 . ?
C5 H5B 0.9600 . ?
C5 H5C 0.9600 . ?

loop_
_geom_torsion_atom_site_label_1
_geom_torsion_atom_site_label_2
_geom_torsion_atom_site_label_3
_geom_torsion_atom_site_label_4
_geom_torsion
_geom_torsion_site_symmetry_1
_geom_torsion_site_symmetry_2
_geom_torsion_site_symmetry_3
_geom_torsion_site_symmetry_4
_geom_torsion_publ_flag
C1A N1 C3A C4A 172.6(17) . . . . ?
C1A N1 C3A C5A -68.1(19) . . . . ?
C1A N1 C6A C7A 34(2) . . . . ?
C1A N1 C6A C8A -91(2) . . . . ?
C2A C1A N1 C3A -68(3) . . . . ?
C2A C1A N1 C6A 155(2) . . . . ?
C3A N1 C6A C7A -101(2) . . . . ?
C3A N1 C6A C8A 133.6(19) . . . . ?
C6A N1 C3A C4A -55(2) . . . . ?
C6A N1 C3A C5A 65(2) . . . . ?
C1 N1 C6 C7 61(3) . . . . ?
C1 N1 C6 C8 -175(2) . . . . ?
C1 N1 C3 C4 104(3) . . . . ?
C1 N1 C3 C5 -26(3) . . . . ?
C6 N1 C1 C2 59(3) . . . . ?
C6 N1 C3 C4 -123(3) . . . . ?
C6 N1 C3 C5 107(3) . . . . ?
C3 N1 C1 C2 -165(3) . . . . ?
C3 N1 C6 C7 -68(3) . . . . ?
C3 N1 C6 C8 55(3) . . . . ?
